data_4064161
loop_
_publ_author_name
'Blake, Matthew P.'
'Schwarz, Andrew D.'
'Mountford, Philip'

_publ_section_title
;
 Sulfonamide, Phenolate, and Directing Ligand-Free Indium Initiators for
 the Ring-Opening Polymerization ofrac-Lactide
;
_journal_issue 5
_journal_name_full Organometallics
_journal_page_first 1202
_journal_paper_doi 10.1021/om101166s
_journal_volume 30
_journal_year 2011
_chemical_formula_moiety 'C22 H58 In2 O2 Si4'
_chemical_formula_sum 'C22 H58 In2 O2 Si4'
_chemical_formula_weight 696.68
_chemical_name_systematic
;
(In(OiPr)(CH2SiMe3))2
;
_space_group_IT_number 2
_symmetry_cell_setting triclinic
_symmetry_space_group_name_Hall '-P 1'
_symmetry_space_group_name_H-M 'P -1'
_atom_sites_solution_hydrogens geom
_atom_sites_solution_primary direct
_atom_sites_solution_secondary difmap
_cell_angle_alpha 96.471(3)
_cell_angle_beta 91.632(3)
_cell_angle_gamma 107.243(3)
_cell_formula_units_Z 2
_cell_length_a 9.6970(5)
_cell_length_b 10.1985(6)
_cell_length_c 19.0880(13)
_cell_measurement_reflns_used 5142
_cell_measurement_temperature 150
_cell_measurement_theta_max 27
_cell_measurement_theta_min 5
_cell_volume 1787.56(19)
_computing_cell_refinement 'DENZO/SCALEPACK (Otwinowski & Minor, 1997)'
_computing_data_collection 'COLLECT (Nonius, 2001).'
_computing_data_reduction 'DENZO/SCALEPACK (Otwinowski & Minor, 1997)'
_computing_molecular_graphics 'CAMERON (Watkin et al., 1996)'
_computing_publication_material 'CRYSTALS (Betteridge et al., 2003)'
_computing_structure_refinement 'CRYSTALS (Betteridge et al., 2003)'
_computing_structure_solution 'SHELXS 86 (Sheldrick, 1986)'
_diffrn_ambient_temperature 150
_diffrn_measured_fraction_theta_full 0.946
_diffrn_measured_fraction_theta_max 0.924
_diffrn_measurement_device 'Nonius KappaCCD'
_diffrn_measurement_device_type Area
_diffrn_measurement_method \w
_diffrn_radiation_monochromator graphite
_diffrn_radiation_type 'Mo K\a'
_diffrn_radiation_wavelength 0.71073
_diffrn_reflns_av_R_equivalents 0.000
_diffrn_reflns_limit_h_max 12
_diffrn_reflns_limit_h_min -12
_diffrn_reflns_limit_k_max 13
_diffrn_reflns_limit_k_min -12
_diffrn_reflns_limit_l_max 24
_diffrn_reflns_limit_l_min -24
_diffrn_reflns_number 11689
_diffrn_reflns_theta_full 25.078
_diffrn_reflns_theta_max 27.558
_diffrn_reflns_theta_min 5.103
_diffrn_standards_number 0
_exptl_absorpt_coefficient_mu 1.438
_exptl_absorpt_correction_T_max 0.75
_exptl_absorpt_correction_T_min 0.73
_exptl_absorpt_correction_type multi-scan
_exptl_absorpt_process_details 'DENZO/SCALEPACK (Otwinowski & Minor, 1997)'
_exptl_crystal_colour colourless
_exptl_crystal_density_diffrn 1.294
_exptl_crystal_density_method 'not measured'
_exptl_crystal_description plate
_exptl_crystal_F_000 720
_exptl_crystal_size_max 0.400
_exptl_crystal_size_mid 0.200
_exptl_crystal_size_min 0.200
_refine_diff_density_max 0.83
_refine_diff_density_min -1.21
_refine_ls_extinction_method None
_refine_ls_goodness_of_fit_ref 1.1319
_refine_ls_hydrogen_treatment none
_refine_ls_matrix_type full
_refine_ls_number_parameters 271
_refine_ls_number_reflns 4558
_refine_ls_number_restraints 0
_refine_ls_R_factor_all 0.1077
_refine_ls_R_factor_gt 0.0650
_refine_ls_shift/su_max 0.0005811
_refine_ls_shift/su_mean 0.0000766
_refine_ls_structure_factor_coef F
_refine_ls_weighting_details
;
 Method, part 1, Chebychev polynomial, (Watkin, 1994, Prince, 1982) 
 [weight] = 1.0/[A~0~*T~0~(x)+A~1~*T~1~(x) ... +A~n-1~]*T~n-1~(x)] 
 where A~i~ are the Chebychev coefficients listed below and x= Fcalc/Fmax 
 Method = Robust Weighting (Prince, 1982) 
 W = [weight] * [1-(deltaF/6*sigmaF)^2^]^2^ 
 A~i~ are: 
 1.06 -0.627E-01 0.728 
;
_refine_ls_weighting_scheme calc
_refine_ls_wR_factor_all 0.0850
_refine_ls_wR_factor_gt 0.0596
_refine_ls_wR_factor_ref 0.0552
_reflns_limit_h_max 12
_reflns_limit_h_min -12
_reflns_limit_k_max 13
_reflns_limit_k_min -13
_reflns_limit_l_max 24
_reflns_limit_l_min 0
_reflns_number_gt 5227
_reflns_number_total 7647
_reflns_threshold_expression I>2.0\s(I)
_oxford_diffrn_Wilson_B_factor 2.72
_oxford_diffrn_Wilson_scale 26.70
_oxford_refine_ls_r_factor_ref 0.0522
_oxford_refine_ls_scale 0.2469(5)
_oxford_reflns_number_all 7647
_oxford_reflns_threshold_expression_ref I>3.0\s(I)
_cod_data_source_file om101166s_si_001.cif
_cod_data_source_block COMPOUND_17
_cod_original_sg_symbol_H-M 'P -1 '
_cod_database_code 4064161

loop_
_symmetry_equiv_pos_as_xyz
x,y,z
-x,-y,-z

loop_
_atom_site_label
_atom_site_type_symbol
_atom_site_fract_x
_atom_site_fract_y
_atom_site_fract_z
_atom_site_U_iso_or_equiv
_atom_site_occupancy
_atom_site_adp_type
_atom_site_refinement_flags_posn
In1 In 0.83548(5) 0.16610(5) 0.33994(2) 0.0355 1.0000 Uani .
In2 In 0.72213(5) -0.08288(5) 0.20269(2) 0.0359 1.0000 Uani .
Si1 Si 1.1937(2) 0.2778(2) 0.30121(11) 0.0472 1.0000 Uani .
Si2 Si 0.6607(2) 0.2710(2) 0.47917(10) 0.0420 1.0000 Uani .
Si3 Si 0.8137(2) -0.2446(2) 0.05174(9) 0.0417 1.0000 Uani .
Si4 Si 0.3432(2) -0.2355(2) 0.16959(11) 0.0488 1.0000 Uani .
O1 O 0.8388(5) -0.0404(5) 0.3055(2) 0.0328 1.0000 Uani .
O2 O 0.7617(5) 0.1356(5) 0.2299(2) 0.0348 1.0000 Uani .
C1 C 0.8055(8) -0.1457(8) 0.3525(3) 0.0424 1.0000 Uani .
C2 C 0.8904(9) -0.0903(9) 0.4229(4) 0.0480 1.0000 Uani .
C3 C 0.8358(11) -0.2743(9) 0.3182(4) 0.0616 1.0000 Uani .
C4 C 0.6841(9) 0.2167(9) 0.2000(4) 0.0512 1.0000 Uani .
C5 C 0.7341(10) 0.3636(9) 0.2342(4) 0.0586 1.0000 Uani .
C6 C 0.6940(10) 0.2027(9) 0.1206(4) 0.0551 1.0000 Uani .
C7 C 1.0504(7) 0.3076(9) 0.3578(4) 0.0495 1.0000 Uani .
C8 C 1.2247(10) 0.1107(10) 0.3151(6) 0.0704 1.0000 Uani .
C9 C 1.1409(10) 0.2726(11) 0.2057(4) 0.0681 1.0000 Uani .
C10 C 1.3659(9) 0.4196(10) 0.3241(5) 0.0617 1.0000 Uani .
C11 C 0.6440(8) 0.1500(8) 0.3977(4) 0.0427 1.0000 Uani .
C12 C 0.7380(9) 0.4516(8) 0.4595(4) 0.0532 1.0000 Uani .
C13 C 0.7818(12) 0.2356(12) 0.5472(5) 0.0791 1.0000 Uani .
C14 C 0.4807(10) 0.2530(10) 0.5152(5) 0.0662 1.0000 Uani .
C15 C 0.8758(8) -0.1042(8) 0.1259(4) 0.0460 1.0000 Uani .
C16 C 0.9658(10) -0.2585(10) -0.0029(4) 0.0625 1.0000 Uani .
C17 C 0.6739(10) -0.2097(10) -0.0068(4) 0.0602 1.0000 Uani .
C18 C 0.7343(10) -0.4116(9) 0.0875(4) 0.0615 1.0000 Uani .
C19 C 0.5061(8) -0.1798(9) 0.2317(4) 0.0478 1.0000 Uani .
C20 C 0.3331(11) -0.0905(13) 0.1198(6) 0.0861 1.0000 Uani .
C21 C 0.3427(11) -0.3877(11) 0.1070(5) 0.0802 1.0000 Uani .
C22 C 0.1780(9) -0.2884(11) 0.2199(5) 0.0659 1.0000 Uani .
H11 H 0.7054 -0.1686 0.3604 0.0526 1.0000 Uiso R
H21 H 0.8680 -0.1586 0.4543 0.0592 1.0000 Uiso R
H22 H 0.9906 -0.0662 0.4151 0.0592 1.0000 Uiso R
H23 H 0.8673 -0.0105 0.4431 0.0592 1.0000 Uiso R
H31 H 0.8130 -0.3444 0.3485 0.0773 1.0000 Uiso R
H32 H 0.9356 -0.2514 0.3096 0.0773 1.0000 Uiso R
H33 H 0.7794 -0.3070 0.2747 0.0773 1.0000 Uiso R
H41 H 0.5850 0.1793 0.2087 0.0654 1.0000 Uiso R
H51 H 0.6802 0.4157 0.2140 0.0724 1.0000 Uiso R
H52 H 0.8337 0.4017 0.2266 0.0724 1.0000 Uiso R
H53 H 0.7218 0.3670 0.2835 0.0724 1.0000 Uiso R
H61 H 0.6412 0.2552 0.1001 0.0667 1.0000 Uiso R
H62 H 0.7932 0.2370 0.1113 0.0667 1.0000 Uiso R
H63 H 0.6568 0.1084 0.1009 0.0667 1.0000 Uiso R
H71 H 1.0791 0.3091 0.4059 0.0530 1.0000 Uiso R
H72 H 1.0369 0.3939 0.3510 0.0530 1.0000 Uiso R
H91 H 1.2150 0.2567 0.1776 0.0766 1.0000 Uiso R
H92 H 1.1277 0.3588 0.1983 0.0766 1.0000 Uiso R
H93 H 1.0531 0.2005 0.1928 0.0766 1.0000 Uiso R
H101 H 1.4386 0.4035 0.2950 0.0695 1.0000 Uiso R
H102 H 1.3958 0.4233 0.3723 0.0695 1.0000 Uiso R
H103 H 1.3509 0.5050 0.3164 0.0695 1.0000 Uiso R
H111 H 0.6039 0.0580 0.4082 0.0500 1.0000 Uiso R
H112 H 0.5816 0.1692 0.3637 0.0500 1.0000 Uiso R
H121 H 0.7479 0.5138 0.5017 0.0619 1.0000 Uiso R
H122 H 0.8303 0.4622 0.4413 0.0619 1.0000 Uiso R
H123 H 0.6758 0.4712 0.4256 0.0619 1.0000 Uiso R
H131 H 0.7907 0.2993 0.5886 0.1020 1.0000 Uiso R
H132 H 0.8746 0.2456 0.5296 0.1020 1.0000 Uiso R
H133 H 0.7416 0.1439 0.5581 0.1020 1.0000 Uiso R
H141 H 0.4910 0.3159 0.5571 0.0795 1.0000 Uiso R
H142 H 0.4401 0.1610 0.5256 0.0795 1.0000 Uiso R
H143 H 0.4189 0.2726 0.4811 0.0795 1.0000 Uiso R
H151 H 0.9476 -0.1228 0.1547 0.0523 1.0000 Uiso R
H152 H 0.9160 -0.0188 0.1079 0.0523 1.0000 Uiso R
H161 H 0.9311 -0.3310 -0.0408 0.0756 1.0000 Uiso R
H162 H 1.0378 -0.2775 0.0255 0.0756 1.0000 Uiso R
H163 H 1.0062 -0.1735 -0.0213 0.0756 1.0000 Uiso R
H171 H 0.6420 -0.2828 -0.0447 0.0739 1.0000 Uiso R
H172 H 0.7151 -0.1249 -0.0252 0.0739 1.0000 Uiso R
H173 H 0.5941 -0.2035 0.0196 0.0739 1.0000 Uiso R
H181 H 0.7009 -0.4843 0.0496 0.0684 1.0000 Uiso R
H182 H 0.8059 -0.4301 0.1165 0.0684 1.0000 Uiso R
H183 H 0.6555 -0.4055 0.1148 0.0684 1.0000 Uiso R
H191 H 0.5093 -0.2550 0.2562 0.0530 1.0000 Uiso R
H192 H 0.5008 -0.1046 0.2646 0.0530 1.0000 Uiso R
H201 H 0.2496 -0.1212 0.0879 0.0968 1.0000 Uiso R
H202 H 0.4170 -0.0620 0.0940 0.0968 1.0000 Uiso R
H203 H 0.3270 -0.0148 0.1521 0.0968 1.0000 Uiso R
H211 H 0.2589 -0.4133 0.0755 0.0871 1.0000 Uiso R
H212 H 0.3419 -0.4623 0.1328 0.0871 1.0000 Uiso R
H213 H 0.4268 -0.3661 0.0809 0.0871 1.0000 Uiso R
H221 H 0.0948 -0.3166 0.1879 0.0731 1.0000 Uiso R
H222 H 0.1812 -0.3631 0.2448 0.0731 1.0000 Uiso R
H223 H 0.1737 -0.2124 0.2525 0.0731 1.0000 Uiso R
H81 H 1.2977 0.0960 0.2858 0.0849 1.0000 Uiso R
H82 H 1.2550 0.1141 0.3632 0.0849 1.0000 Uiso R
H83 H 1.1376 0.0371 0.3035 0.0849 1.0000 Uiso R

loop_
_atom_site_aniso_label
_atom_site_aniso_U_11
_atom_site_aniso_U_22
_atom_site_aniso_U_33
_atom_site_aniso_U_23
_atom_site_aniso_U_13
_atom_site_aniso_U_12
In1 0.0374(3) 0.0403(3) 0.0273(2) -0.0018(2) 0.00166(19) 0.0116(2)
In2 0.0418(3) 0.0381(3) 0.0259(2) -0.00107(19) -0.00041(19) 0.0110(2)
Si1 0.0368(10) 0.0523(13) 0.0448(11) -0.0038(9) 0.0034(8) 0.0050(9)
Si2 0.0488(11) 0.0487(12) 0.0329(9) 0.0048(8) 0.0072(8) 0.0210(10)
Si3 0.0517(12) 0.0472(12) 0.0259(8) 0.0024(8) 0.0032(8) 0.0151(10)
Si4 0.0399(11) 0.0522(13) 0.0463(11) -0.0018(9) -0.0049(9) 0.0053(9)
O1 0.039(2) 0.032(2) 0.027(2) 0.0052(17) -0.0009(17) 0.0101(19)
O2 0.042(3) 0.034(3) 0.028(2) 0.0037(18) -0.0038(18) 0.013(2)
C1 0.045(4) 0.052(5) 0.035(3) 0.005(3) 0.007(3) 0.021(3)
C2 0.059(5) 0.061(5) 0.032(3) 0.012(3) -0.001(3) 0.028(4)
C3 0.095(7) 0.050(5) 0.046(4) 0.011(4) 0.011(4) 0.029(5)
C4 0.060(5) 0.055(5) 0.044(4) 0.006(4) -0.003(3) 0.027(4)
C5 0.088(6) 0.055(5) 0.041(4) 0.006(4) 0.004(4) 0.033(5)
C6 0.070(5) 0.053(5) 0.046(4) 0.012(4) -0.011(4) 0.022(4)
C7 0.038(4) 0.061(5) 0.036(4) -0.015(3) -0.003(3) 0.003(4)
C8 0.049(5) 0.073(7) 0.089(7) 0.006(5) 0.005(5) 0.021(5)
C9 0.060(5) 0.093(7) 0.038(4) -0.002(4) 0.011(4) 0.005(5)
C10 0.049(5) 0.062(6) 0.064(5) -0.004(4) 0.003(4) 0.004(4)
C11 0.039(4) 0.052(5) 0.036(3) 0.008(3) 0.009(3) 0.010(3)
C12 0.054(5) 0.049(5) 0.055(4) -0.003(4) 0.009(4) 0.017(4)
C13 0.106(8) 0.105(8) 0.044(5) 0.001(5) -0.007(5) 0.063(7)
C14 0.069(6) 0.070(6) 0.065(5) 0.005(5) 0.033(4) 0.028(5)
C15 0.050(4) 0.048(5) 0.038(4) 0.001(3) 0.005(3) 0.013(4)
C16 0.073(6) 0.084(7) 0.030(4) -0.006(4) 0.004(4) 0.029(5)
C17 0.066(5) 0.070(6) 0.042(4) 0.005(4) -0.006(4) 0.017(4)
C18 0.080(6) 0.053(5) 0.045(4) 0.008(4) 0.002(4) 0.010(4)
C19 0.045(4) 0.051(5) 0.042(4) 0.000(3) -0.001(3) 0.008(3)
C20 0.065(6) 0.106(9) 0.080(7) 0.032(6) -0.022(5) 0.011(6)
C21 0.062(6) 0.079(7) 0.073(6) -0.029(5) 0.007(5) -0.004(5)
C22 0.040(4) 0.073(6) 0.080(6) 0.001(5) 0.004(4) 0.014(4)

loop_
_atom_type_symbol
_atom_type_scat_dispersion_real
_atom_type_scat_dispersion_imag
_atom_type_scat_Cromer_Mann_a1
_atom_type_scat_Cromer_Mann_b1
_atom_type_scat_Cromer_Mann_a2
_atom_type_scat_Cromer_Mann_b2
_atom_type_scat_Cromer_Mann_a3
_atom_type_scat_Cromer_Mann_b3
_atom_type_scat_Cromer_Mann_a4
_atom_type_scat_Cromer_Mann_b4
_atom_type_scat_Cromer_Mann_c
_atom_type_scat_source
C 0.0033 0.0016 2.3100 20.8439 1.0200 10.2075 1.5886 0.5687 0.8650 51.6512 0.2156 'International Tables Vol C 4.2.6.8 and 6.1.1.4'
H 0.0000 0.0000 0.4930 10.5109 0.3229 26.1257 0.1402 3.1424 0.0408 57.7998 0.0030 'International Tables Vol C 4.2.6.8 and 6.1.1.4'
O 0.0106 0.0060 3.0485 13.2771 2.2868 5.7011 1.5463 0.3239 0.8670 32.9089 0.2508 'International Tables Vol C 4.2.6.8 and 6.1.1.4'
Si 0.0817 0.0704 6.2915 2.4386 3.0353 32.3337 1.9891 0.6785 1.5410 81.6937 1.1407 'International Tables Vol C 4.2.6.8 and 6.1.1.4'
In -0.7276 1.3100 19.1624 0.5476 18.5596 6.3776 4.2948 25.8499 2.0396 92.8029 4.9391 'International Tables Vol C 4.2.6.8 and 6.1.1.4'

loop_
_geom_angle_atom_site_label_1
_geom_angle_atom_site_label_2
_geom_angle_atom_site_label_3
_geom_angle
_geom_angle_publ_flag
O1 In1 O2 77.06(15) yes
O1 In1 C7 111.4(3) yes
O2 In1 C7 111.2(2) yes
O1 In1 C11 107.4(2) yes
O2 In1 C11 105.3(2) yes
C7 In1 C11 131.2(3) yes
O1 In2 O2 76.77(15) yes
O1 In2 C15 106.4(2) yes
O2 In2 C15 105.8(2) yes
O1 In2 C19 100.1(2) yes
O2 In2 C19 106.1(3) yes
C15 In2 C19 142.3(3) yes
C7 Si1 C8 109.9(4) yes
C7 Si1 C9 110.8(4) yes
C8 Si1 C9 109.0(5) yes
C7 Si1 C10 110.2(4) yes
C8 Si1 C10 108.7(4) yes
C9 Si1 C10 108.2(4) yes
C11 Si2 C12 109.6(4) yes
C11 Si2 C13 110.0(4) yes
C12 Si2 C13 109.1(5) yes
C11 Si2 C14 110.8(4) yes
C12 Si2 C14 108.5(4) yes
C13 Si2 C14 108.8(5) yes
C15 Si3 C16 111.2(4) yes
C15 Si3 C17 110.0(4) yes
C16 Si3 C17 107.8(4) yes
C15 Si3 C18 109.1(4) yes
C16 Si3 C18 109.1(4) yes
C17 Si3 C18 109.6(4) yes
C19 Si4 C20 110.4(4) yes
C19 Si4 C21 111.2(5) yes
C20 Si4 C21 109.8(6) yes
C19 Si4 C22 109.6(4) yes
C20 Si4 C22 108.9(5) yes
C21 Si4 C22 106.9(5) yes
In2 O1 In1 101.74(17) yes
In2 O1 C1 118.9(4) yes
In1 O1 C1 121.0(4) yes
In1 O2 In2 102.12(17) yes
In1 O2 C4 123.7(4) yes
In2 O2 C4 125.5(4) yes
O1 C1 C2 109.9(6) yes
O1 C1 C3 109.7(6) yes
C2 C1 C3 112.2(6) yes
O1 C1 H11 108.4 no
C2 C1 H11 108.2 no
C3 C1 H11 108.3 no
C1 C2 H21 110.4 no
C1 C2 H22 108.4 no
H21 C2 H22 109.5 no
C1 C2 H23 109.6 no
H21 C2 H23 109.5 no
H22 C2 H23 109.5 no
C1 C3 H31 110.2 no
C1 C3 H32 108.4 no
H31 C3 H32 109.5 no
C1 C3 H33 109.8 no
H31 C3 H33 109.5 no
H32 C3 H33 109.5 no
O2 C4 C5 111.3(6) yes
O2 C4 C6 109.6(6) yes
C5 C4 C6 113.2(7) yes
O2 C4 H41 107.7 no
C5 C4 H41 107.7 no
C6 C4 H41 107.1 no
C4 C5 H51 110.0 no
C4 C5 H52 108.4 no
H51 C5 H52 109.5 no
C4 C5 H53 109.9 no
H51 C5 H53 109.5 no
H52 C5 H53 109.5 no
C4 C6 H61 110.2 no
C4 C6 H62 107.9 no
H61 C6 H62 109.5 no
C4 C6 H63 110.3 no
H61 C6 H63 109.5 no
H62 C6 H63 109.5 no
Si1 C7 In1 118.8(4) yes
Si1 C7 H71 109.3 no
In1 C7 H71 106.5 no
Si1 C7 H72 109.2 no
In1 C7 H72 103.1 no
H71 C7 H72 109.5 no
Si1 C8 H81 109.4 no
Si1 C8 H82 109.3 no
H81 C8 H82 109.5 no
Si1 C8 H83 109.7 no
H81 C8 H83 109.5 no
H82 C8 H83 109.5 no
Si1 C9 H91 109.7 no
Si1 C9 H92 109.0 no
H91 C9 H92 109.5 no
Si1 C9 H93 109.7 no
H91 C9 H93 109.5 no
H92 C9 H93 109.5 no
Si1 C10 H101 109.6 no
Si1 C10 H102 109.8 no
H101 C10 H102 109.5 no
Si1 C10 H103 109.0 no
H101 C10 H103 109.5 no
H102 C10 H103 109.5 no
Si2 C11 In1 117.7(4) yes
Si2 C11 H111 109.0 no
In1 C11 H111 110.0 no
Si2 C11 H112 109.0 no
In1 C11 H112 101.2 no
H111 C11 H112 109.5 no
Si2 C12 H121 109.5 no
Si2 C12 H122 109.2 no
H121 C12 H122 109.5 no
Si2 C12 H123 109.7 no
H121 C12 H123 109.5 no
H122 C12 H123 109.5 no
Si2 C13 H131 109.3 no
Si2 C13 H132 109.7 no
H131 C13 H132 109.5 no
Si2 C13 H133 109.4 no
H131 C13 H133 109.5 no
H132 C13 H133 109.5 no
Si2 C14 H141 109.9 no
Si2 C14 H142 109.3 no
H141 C14 H142 109.5 no
Si2 C14 H143 109.2 no
H141 C14 H143 109.5 no
H142 C14 H143 109.5 no
Si3 C15 In2 117.6(4) yes
Si3 C15 H151 108.9 no
In2 C15 H151 100.9 no
Si3 C15 H152 109.4 no
In2 C15 H152 110.0 no
H151 C15 H152 109.5 no
Si3 C16 H161 109.7 no
Si3 C16 H162 109.5 no
H161 C16 H162 109.5 no
Si3 C16 H163 109.2 no
H161 C16 H163 109.5 no
H162 C16 H163 109.5 no
Si3 C17 H171 109.5 no
Si3 C17 H172 109.3 no
H171 C17 H172 109.5 no
Si3 C17 H173 109.7 no
H171 C17 H173 109.5 no
H172 C17 H173 109.5 no
Si3 C18 H181 109.6 no
Si3 C18 H182 109.5 no
H181 C18 H182 109.5 no
Si3 C18 H183 109.4 no
H181 C18 H183 109.5 no
H182 C18 H183 109.5 no
Si4 C19 In2 124.5(4) yes
Si4 C19 H191 109.0 no
In2 C19 H191 107.4 no
Si4 C19 H192 109.2 no
In2 C19 H192 96.1 no
H191 C19 H192 109.5 no
Si4 C20 H201 109.2 no
Si4 C20 H202 109.9 no
H201 C20 H202 109.5 no
Si4 C20 H203 109.4 no
H201 C20 H203 109.5 no
H202 C20 H203 109.5 no
Si4 C21 H211 109.5 no
Si4 C21 H212 109.0 no
H211 C21 H212 109.5 no
Si4 C21 H213 109.9 no
H211 C21 H213 109.5 no
H212 C21 H213 109.5 no
Si4 C22 H221 109.3 no
Si4 C22 H222 109.6 no
H221 C22 H222 109.5 no
Si4 C22 H223 109.6 no
H221 C22 H223 109.5 no
H222 C22 H223 109.5 no

loop_
_geom_bond_atom_site_label_1
_geom_bond_atom_site_label_2
_geom_bond_distance
_geom_bond_publ_flag
In1 O1 2.144(4) yes
In1 O2 2.158(4) yes
In1 C7 2.146(7) yes
In1 C11 2.161(7) yes
In2 O1 2.170(4) yes
In2 O2 2.145(4) yes
In2 C15 2.159(7) yes
In2 C19 2.153(7) yes
Si1 C7 1.858(7) yes
Si1 C8 1.861(10) yes
Si1 C9 1.870(8) yes
Si1 C10 1.859(8) yes
Si2 C11 1.844(7) yes
Si2 C12 1.857(8) yes
Si2 C13 1.861(9) yes
Si2 C14 1.860(8) yes
Si3 C15 1.844(7) yes
Si3 C16 1.860(8) yes
Si3 C17 1.871(8) yes
Si3 C18 1.865(9) yes
Si4 C19 1.853(7) yes
Si4 C20 1.870(11) yes
Si4 C21 1.847(10) yes
Si4 C22 1.862(9) yes
O1 C1 1.445(8) yes
O2 C4 1.423(9) yes
C1 C2 1.515(10) yes
C1 C3 1.510(11) yes
C1 H11 0.950 no
C2 H21 0.950 no
C2 H22 0.950 no
C2 H23 0.950 no
C3 H31 0.950 no
C3 H32 0.950 no
C3 H33 0.950 no
C4 C5 1.496(11) yes
C4 C6 1.514(10) yes
C4 H41 0.950 no
C5 H51 0.950 no
C5 H52 0.950 no
C5 H53 0.950 no
C6 H61 0.950 no
C6 H62 0.950 no
C6 H63 0.950 no
C7 H71 0.950 no
C7 H72 0.950 no
C8 H81 0.950 no
C8 H82 0.950 no
C8 H83 0.950 no
C9 H91 0.950 no
C9 H92 0.950 no
C9 H93 0.950 no
C10 H101 0.950 no
C10 H102 0.950 no
C10 H103 0.950 no
C11 H111 0.950 no
C11 H112 0.950 no
C12 H121 0.950 no
C12 H122 0.950 no
C12 H123 0.950 no
C13 H131 0.950 no
C13 H132 0.950 no
C13 H133 0.950 no
C14 H141 0.950 no
C14 H142 0.950 no
C14 H143 0.950 no
C15 H151 0.950 no
C15 H152 0.950 no
C16 H161 0.950 no
C16 H162 0.950 no
C16 H163 0.950 no
C17 H171 0.950 no
C17 H172 0.950 no
C17 H173 0.950 no
C18 H181 0.950 no
C18 H182 0.950 no
C18 H183 0.950 no
C19 H191 0.950 no
C19 H192 0.950 no
C20 H201 0.950 no
C20 H202 0.950 no
C20 H203 0.950 no
C21 H211 0.950 no
C21 H212 0.950 no
C21 H213 0.950 no
C22 H221 0.950 no
C22 H222 0.950 no
C22 H223 0.950 no
